data_7027313
loop_
_publ_author_name
'Dilworth, Jonathan R.'
'Zheng, Yifan'
'Vaughan Griffiths, D.'

_publ_section_title
;
 Binuclear complexes with ligands based on the
 2,6-bis(diphenylphosphinomethyl)benzene framework. Syntheses and crystal
 structures of [Ir2Cl2(\m-CO){2,6-(Ph2PCH2)2C6H3S}2]&#x00B7;2CH2Cl2,
 [Ni2{2,6-(Ph2PCH2)2C6H4S}2][PF6]2&#x00B7;Et2O&#x00B7;0.5CH2Cl2 and
 [Rh2Cl2(CO)2{1,3-(Ph2PCH2)2C6H4}2]
;
_journal_issue 11
_journal_name_full 'Journal of the Chemical Society, Dalton Transactions'
_journal_page_first 1877
_journal_paper_doi 10.1039/a901291e
_journal_year 1999
_chemical_formula_sum 'C33.5 H29 Cl3 Ir O0.5 P2 S'
_chemical_formula_weight 832.12
_chemical_name_systematic
; 
 ? 
;
_space_group_IT_number 15
_symmetry_cell_setting monoclinic
_symmetry_space_group_name_Hall '-C 2yc'
_symmetry_space_group_name_H-M 'C 1 2/c 1'
_atom_sites_solution_hydrogens geom
_atom_sites_solution_primary direct
_atom_sites_solution_secondary difmap
_audit_creation_method SHELXL
_cell_angle_alpha 90.00
_cell_angle_beta 104.95(4)
_cell_angle_gamma 90.00
_cell_formula_units_Z 8
_cell_length_a 25.060(7)
_cell_length_b 13.434(3)
_cell_length_c 19.625(5)
_cell_measurement_reflns_used 25
_cell_measurement_temperature 293(2)
_cell_measurement_theta_max 15
_cell_measurement_theta_min 13
_cell_volume 6383(3)
_computing_cell_refinement 'CAD-4 (Enraf-Nonius, 1989)'
_computing_data_collection 'CAD-4 (Enraf-Nonius, 1989)'
_computing_data_reduction 'Molen (Enraf-Nonius, 1990)'
_computing_molecular_graphics 'ZORTEP (Zsolnai, 1994)'
_computing_publication_material 'SHELXL-93 (Sheldrick, 1993)'
_computing_structure_refinement 'SHELXL-93 (Sheldrick, 1993)'
_computing_structure_solution 'SHELXS-92 (Sheldrick, 1990)'
_diffrn_ambient_temperature 293(2)
_diffrn_measurement_device Enral-Nonius_CAD4
_diffrn_measurement_method \w-2\q
_diffrn_radiation_monochromator graphite
_diffrn_radiation_source 'fine-focus sealed tube'
_diffrn_radiation_type MoK\a
_diffrn_radiation_wavelength 0.71073
_diffrn_reflns_av_R_equivalents 0.0524
_diffrn_reflns_av_sigmaI/netI 0.1046
_diffrn_reflns_limit_h_max 30
_diffrn_reflns_limit_h_min 0
_diffrn_reflns_limit_k_max 0
_diffrn_reflns_limit_k_min -16
_diffrn_reflns_limit_l_max 22
_diffrn_reflns_limit_l_min -23
_diffrn_reflns_number 6071
_diffrn_reflns_theta_max 25.50
_diffrn_reflns_theta_min 1.68
_diffrn_standards_decay_% 25
_diffrn_standards_interval_time 120
_diffrn_standards_number 3
_exptl_absorpt_coefficient_mu 4.625
_exptl_absorpt_correction_T_max 0.98
_exptl_absorpt_correction_T_min 0.75
_exptl_absorpt_correction_type psi-scan
_exptl_crystal_colour yellow
_exptl_crystal_density_diffrn 1.732
_exptl_crystal_description brick
_exptl_crystal_F_000 3264
_exptl_crystal_size_max 0.5
_exptl_crystal_size_mid 0.4
_exptl_crystal_size_min 0.4
_refine_diff_density_max 5.687
_refine_diff_density_min -4.688
_refine_diff_density_rms 0.381
_refine_ls_extinction_method none
_refine_ls_goodness_of_fit_all 0.962
_refine_ls_goodness_of_fit_obs 1.085
_refine_ls_matrix_type full
_refine_ls_number_parameters 371
_refine_ls_number_reflns 5926
_refine_ls_number_restraints 6
_refine_ls_restrained_S_all 0.961
_refine_ls_restrained_S_obs 1.084
_refine_ls_R_factor_all 0.1436
_refine_ls_R_factor_obs 0.0850
_refine_ls_shift/esd_max 0.000
_refine_ls_shift/esd_mean 0.000
_refine_ls_structure_factor_coef Fsqd
_refine_ls_weighting_details 'w=1/[\s^2^(Fo^2^)+(0.1859P)^2^+0.0000P] where P=(Fo^2^+2Fc^2^)/3'
_refine_ls_weighting_scheme calc
_refine_ls_wR_factor_all 0.2294
_refine_ls_wR_factor_obs 0.2062
_reflns_number_observed 3864
_reflns_number_total 5926
_reflns_observed_criterion >2sigma(I)
_cod_data_source_file 901291esup1.cif
_cod_data_source_block (1)
_cod_depositor_comments
;
The following automatic conversions were performed:

'_refine_ls_weighting_scheme' value 'calc
w=1/[\s^2^(Fo^2^)+(0.1859P)^2^+0.0000P] where P=(Fo^2^+2Fc^2^)/3' was
changed to 'calc'. New tag '_refine_ls_weighting_details' was
created. The value of the new tag was set to
'w=1/[\s^2^(Fo^2^)+(0.1859P)^2^+0.0000P] where P=(Fo^2^+2Fc^2^)/3'.

Automatic conversion script
Id: cif_fix_values 3143 2015-03-26 13:38:13Z robertas 
;
_cod_original_sg_symbol_H-M C2/c
_cod_original_formula_sum 'C33.50 H29 Cl3 Ir O0.50 P2 S'
_cod_database_code 7027313

loop_
_symmetry_equiv_pos_as_xyz
'x, y, z'
'-x, y, -z+1/2'
'x+1/2, y+1/2, z'
'-x+1/2, y+1/2, -z+1/2'
'-x, -y, -z'
'x, -y, z-1/2'
'-x+1/2, -y+1/2, -z'
'x+1/2, -y+1/2, z-1/2'

loop_
_atom_site_aniso_label
_atom_site_aniso_U_11
_atom_site_aniso_U_22
_atom_site_aniso_U_33
_atom_site_aniso_U_23
_atom_site_aniso_U_13
_atom_site_aniso_U_12
Ir1 0.0253(3) 0.0326(3) 0.0259(3) 0.0007(2) 0.0128(2) 0.0015(2)
S1 0.0339(19) 0.0397(18) 0.0299(16) -0.0035(13) 0.0166(15) -0.0003(16)
P1 0.0264(19) 0.042(2) 0.0339(17) 0.0028(15) 0.0130(15) 0.0005(16)
P2 0.031(2) 0.047(2) 0.0305(16) 0.0016(15) 0.0204(15) -0.0002(17)
Cl 0.050(2) 0.046(2) 0.048(2) 0.0010(16) 0.0227(18) 0.0094(19)
C 0.031(4) 0.032(4) 0.031(4) 0.000 0.010(2) 0.000
O 0.042(8) 0.029(7) 0.051(8) 0.000 0.019(7) 0.000
C1 0.041(9) 0.052(8) 0.018(6) -0.008(5) 0.015(6) 0.004(7)
C2 0.042(9) 0.061(9) 0.023(6) -0.002(6) 0.016(6) 0.002(8)
C3 0.052(11) 0.078(11) 0.027(7) -0.009(7) 0.019(7) 0.002(9)
C4 0.061(12) 0.075(12) 0.030(7) 0.000(7) 0.011(8) 0.010(10)
C5 0.044(10) 0.077(11) 0.033(7) -0.014(7) 0.010(7) 0.000(9)
C6 0.027(7) 0.054(9) 0.029(7) -0.009(6) 0.013(6) 0.009(7)
C11 0.044(9) 0.050(8) 0.025(6) -0.001(6) 0.019(6) -0.017(7)
C12 0.049(11) 0.075(12) 0.050(9) -0.026(9) 0.004(8) 0.000(10)
C13 0.051(12) 0.12(2) 0.085(15) -0.055(14) 0.006(11) 0.010(13)
C14 0.084(17) 0.096(16) 0.075(14) -0.045(12) 0.028(13) -0.016(14)
C15 0.042(10) 0.089(14) 0.070(12) -0.031(10) 0.015(9) -0.014(10)
C16 0.049(10) 0.055(10) 0.056(9) -0.004(8) 0.020(8) -0.009(9)
C21 0.014(8) 0.085(12) 0.064(10) 0.001(9) 0.021(7) -0.009(8)
C22 0.033(9) 0.080(12) 0.053(9) -0.005(9) 0.025(8) -0.002(9)
C23 0.037(10) 0.105(16) 0.077(13) -0.026(12) 0.031(10) 0.010(11)
C24 0.029(10) 0.13(2) 0.087(15) 0.000(15) 0.015(10) -0.017(13)
C25 0.045(11) 0.103(16) 0.065(11) 0.028(11) 0.022(9) 0.001(11)
C26 0.036(9) 0.084(12) 0.047(9) 0.021(8) 0.007(8) -0.010(9)
C31 0.035(8) 0.052(8) 0.028(7) 0.009(6) 0.007(6) -0.003(7)
C41 0.038(8) 0.050(9) 0.052(8) 0.008(7) 0.026(7) -0.010(8)
C42 0.044(10) 0.041(8) 0.059(10) 0.009(7) 0.019(8) -0.012(7)
C43 0.035(10) 0.069(12) 0.095(14) 0.001(11) 0.035(10) 0.004(9)
C44 0.058(13) 0.055(12) 0.13(2) 0.048(13) 0.017(13) 0.000(11)
C45 0.071(16) 0.087(15) 0.092(16) 0.043(14) 0.009(14) 0.007(14)
C46 0.050(11) 0.066(11) 0.059(10) 0.024(9) 0.018(9) -0.003(9)
C51 0.039(9) 0.059(10) 0.042(8) -0.003(7) 0.026(7) -0.002(8)
C52 0.043(10) 0.093(14) 0.052(10) 0.008(9) 0.036(8) -0.002(10)
C53 0.045(11) 0.111(17) 0.079(14) 0.013(12) 0.032(11) 0.030(12)
C54 0.044(12) 0.14(2) 0.082(15) 0.004(14) 0.049(11) -0.010(13)
C55 0.052(13) 0.095(16) 0.121(19) 0.024(14) 0.059(13) 0.000(12)
C56 0.043(10) 0.071(12) 0.081(13) 0.000(10) 0.030(10) 0.004(9)
C61 0.044(10) 0.057(9) 0.042(8) -0.013(7) 0.025(7) 0.000(8)
C0 0.27(5) 0.085(18) 0.11(2) -0.020(16) 0.10(3) 0.03(2)
Cl1 0.157(7) 0.137(6) 0.125(6) -0.001(5) 0.094(6) -0.010(6)
Cl2 0.48(3) 0.179(11) 0.206(13) -0.005(10) 0.075(16) 0.166(15)

loop_
_atom_site_label
_atom_site_type_symbol
_atom_site_fract_x
_atom_site_fract_y
_atom_site_fract_z
_atom_site_U_iso_or_equiv
_atom_site_thermal_displace_type
_atom_site_occupancy
_atom_site_calc_flag
_atom_site_refinement_flags
Ir1 Ir 0.06118(2) 0.10175(4) 0.24661(2) 0.0268(2) Uani 1 d .
S1 S -0.01886(15) 0.0218(3) 0.16825(17) 0.0330(8) Uani 1 d .
P1 P 0.13576(15) 0.1522(3) 0.33476(18) 0.0331(8) Uani 1 d .
P2 P 0.08974(15) 0.1678(3) 0.15411(18) 0.0341(8) Uani 1 d .
Cl Cl 0.11337(18) -0.0614(3) 0.2427(2) 0.0465(9) Uani 1 d .
C C 0.0000 0.2011(14) 0.2500 0.031(4) Uani 1 d SU
O O 0.0000 0.2903(9) 0.2500 0.039(3) Uani 1 d S
C1 C -0.0438(6) 0.0810(11) 0.0827(7) 0.036(3) Uani 1 d .
C2 C -0.0053(7) 0.1092(11) 0.0468(7) 0.040(4) Uani 1 d .
C3 C -0.0271(7) 0.1501(13) -0.0215(7) 0.051(4) Uani 1 d .
H3 H -0.0026 0.1715 -0.0468 0.061 Uiso 1 calc R
C4 C -0.0817(8) 0.1592(14) -0.0514(8) 0.056(5) Uani 1 d .
H4 H -0.0943 0.1850 -0.0967 0.067 Uiso 1 calc R
C5 C -0.1186(7) 0.1295(13) -0.0136(8) 0.051(4) Uani 1 d .
H5 H -0.1563 0.1377 -0.0332 0.062 Uiso 1 calc R
C6 C -0.1002(6) 0.0874(11) 0.0532(7) 0.036(3) Uani 1 d .
C11 C 0.1383(6) 0.2702(11) 0.3847(7) 0.038(3) Uani 1 d .
C12 C 0.0936(8) 0.3234(14) 0.3824(9) 0.060(5) Uani 1 d .
H12 H 0.0602 0.3055 0.3514 0.072 Uiso 1 calc R
C13 C 0.0960(9) 0.4059(18) 0.4256(13) 0.089(8) Uani 1 d .
H13 H 0.0641 0.4424 0.4239 0.106 Uiso 1 calc R
C14 C 0.1458(10) 0.4344(17) 0.4717(11) 0.084(7) Uani 1 d .
H14 H 0.1475 0.4903 0.5001 0.100 Uiso 1 calc R
C15 C 0.1914(8) 0.3804(15) 0.4747(11) 0.067(5) Uani 1 d .
H15 H 0.2249 0.3980 0.5056 0.080 Uiso 1 calc R
C16 C 0.1880(7) 0.2986(13) 0.4313(8) 0.052(4) Uani 1 d .
H16 H 0.2196 0.2614 0.4331 0.063 Uiso 1 calc R
C21 C 0.2043(6) 0.1466(15) 0.3188(9) 0.052(4) Uani 1 d .
C22 C 0.2345(7) 0.0645(15) 0.3293(9) 0.053(4) Uani 1 d .
H22 H 0.2202 0.0067 0.3438 0.063 Uiso 1 calc R
C23 C 0.2876(8) 0.0636(18) 0.3188(11) 0.070(6) Uani 1 d .
H23 H 0.3075 0.0044 0.3238 0.084 Uiso 1 calc R
C24 C 0.3102(8) 0.148(2) 0.3016(12) 0.082(7) Uani 1 d .
H24 H 0.3461 0.1475 0.2967 0.099 Uiso 1 calc R
C25 C 0.2801(8) 0.2316(18) 0.2914(10) 0.070(6) Uani 1 d .
H25 H 0.2957 0.2894 0.2788 0.083 Uiso 1 calc R
C26 C 0.2270(7) 0.2354(14) 0.2991(8) 0.056(5) Uani 1 d .
H26 H 0.2068 0.2942 0.2916 0.067 Uiso 1 calc R
C31 C 0.1407(6) 0.0605(11) 0.4073(7) 0.038(3) Uani 1 d .
H31A H 0.1331 -0.0060 0.3879 0.046 Uiso 1 calc R
H31B H 0.1777 0.0611 0.4385 0.046 Uiso 1 calc R
C41 C 0.0762(6) 0.2988(12) 0.1372(8) 0.044(4) Uani 1 d .
C42 C 0.0839(7) 0.3654(11) 0.1926(9) 0.047(4) Uani 1 d .
H42 H 0.0931 0.3423 0.2389 0.056 Uiso 1 calc R
C43 C 0.0776(7) 0.4687(15) 0.1790(12) 0.063(5) Uani 1 d .
H43 H 0.0835 0.5138 0.2162 0.076 Uiso 1 calc R
C44 C 0.0624(9) 0.5023(16) 0.1098(14) 0.082(7) Uani 1 d .
H44 H 0.0586 0.5702 0.1003 0.098 Uiso 1 calc R
C45 C 0.0533(9) 0.4361(19) 0.0563(14) 0.085(7) Uani 1 d .
H45 H 0.0419 0.4592 0.0102 0.103 Uiso 1 calc R
C46 C 0.0601(7) 0.3363(14) 0.0681(9) 0.058(5) Uani 1 d .
H46 H 0.0541 0.2928 0.0301 0.069 Uiso 1 calc R
C51 C 0.1596(7) 0.1560(12) 0.1431(8) 0.044(4) Uani 1 d .
C52 C 0.1836(7) 0.0633(15) 0.1451(9) 0.058(5) Uani 1 d .
H52 H 0.1673 0.0076 0.1594 0.070 Uiso 1 calc R
C53 C 0.2323(8) 0.0552(18) 0.1253(11) 0.075(6) Uani 1 d .
H53 H 0.2484 -0.0074 0.1268 0.090 Uiso 1 calc R
C54 C 0.2574(8) 0.131(2) 0.1045(12) 0.084(7) Uani 1 d .
H54 H 0.2893 0.1208 0.0896 0.101 Uiso 1 calc R
C55 C 0.2362(8) 0.2266(18) 0.1046(13) 0.083(7) Uani 1 d .
H55 H 0.2546 0.2815 0.0929 0.099 Uiso 1 calc R
C56 C 0.1870(7) 0.2374(15) 0.1228(10) 0.062(5) Uani 1 d .
H56 H 0.1715 0.3005 0.1215 0.074 Uiso 1 calc R
C61 C 0.0559(7) 0.0976(12) 0.0735(8) 0.045(4) Uani 1 d .
H61A H 0.0726 0.1177 0.0362 0.055 Uiso 1 calc R
H61B H 0.0640 0.0275 0.0825 0.055 Uiso 1 calc R
C0 C 0.4238(16) 0.254(2) 0.1555(15) 0.148(14) Uani 1 d .
H0A H 0.4523 0.3045 0.1685 0.177 Uiso 1 calc R
H0B H 0.4034 0.2533 0.1913 0.177 Uiso 1 calc R
Cl1 Cl 0.3771(4) 0.2869(6) 0.0710(4) 0.129(3) Uani 1 d .
Cl2 Cl 0.4515(9) 0.1509(11) 0.1541(8) 0.290(10) Uani 1 d .

loop_
_atom_type_symbol
_atom_type_description
_atom_type_scat_dispersion_real
_atom_type_scat_dispersion_imag
_atom_type_scat_source
C C 0.0033 0.0016 'International Tables Vol C Tables 4.2.6.8 and 6.1.1.4'
H H 0.0000 0.0000 'International Tables Vol C Tables 4.2.6.8 and 6.1.1.4'
S S 0.1246 0.1234 'International Tables Vol C Tables 4.2.6.8 and 6.1.1.4'
P P 0.1023 0.0942 'International Tables Vol C Tables 4.2.6.8 and 6.1.1.4'
Ir Ir -1.4442 7.9887 'International Tables Vol C Tables 4.2.6.8 and 6.1.1.4'
Cl Cl 0.1484 0.1585 'International Tables Vol C Tables 4.2.6.8 and 6.1.1.4'
O O 0.0106 0.0060 'International Tables Vol C Tables 4.2.6.8 and 6.1.1.4'

loop_
_geom_angle_atom_site_label_1
_geom_angle_atom_site_label_2
_geom_angle_atom_site_label_3
_geom_angle
_geom_angle_site_symmetry_1
_geom_angle_site_symmetry_3
C Ir1 P2 99.4(3) . .
C Ir1 P1 104.7(3) . .
P2 Ir1 P1 97.04(13) . .
C Ir1 S1 78.8(3) . .
P2 Ir1 S1 92.58(12) . .
P1 Ir1 S1 168.99(12) . .
C Ir1 S1 78.7(3) . 2
P2 Ir1 S1 171.40(12) . 2
P1 Ir1 S1 91.55(12) . 2
S1 Ir1 S1 78.83(13) . 2
C Ir1 Cl 161.9(4) . .
P2 Ir1 Cl 92.36(13) . .
P1 Ir1 Cl 87.27(13) . .
S1 Ir1 Cl 87.00(13) . .
S1 Ir1 Cl 87.67(12) 2 .
C Ir1 Ir1 40.7(4) . 2
P2 Ir1 Ir1 123.18(10) . 2
P1 Ir1 Ir1 126.06(10) . 2
S1 Ir1 Ir1 50.67(8) . 2
S1 Ir1 Ir1 50.46(9) 2 2
Cl Ir1 Ir1 121.24(10) . 2
C1 S1 Ir1 114.9(5) . .
C1 S1 Ir1 109.4(5) . 2
Ir1 S1 Ir1 78.87(10) . 2
C21 P1 C11 102.7(8) . .
C21 P1 C31 102.9(8) . .
C11 P1 C31 100.1(6) . .
C21 P1 Ir1 118.5(6) . .
C11 P1 Ir1 124.1(5) . .
C31 P1 Ir1 105.1(5) . .
C41 P2 C51 101.7(7) . .
C41 P2 C61 108.4(7) . .
C51 P2 C61 95.6(7) . .
C41 P2 Ir1 116.1(5) . .
C51 P2 Ir1 124.4(5) . .
C61 P2 Ir1 108.2(5) . .
O C Ir1 130.7(4) . 2
O C Ir1 130.7(4) . .
Ir1 C Ir1 98.6(8) 2 .
C6 C1 C2 122.7(13) . .
C6 C1 S1 119.0(11) . .
C2 C1 S1 118.0(11) . .
C1 C2 C3 115.8(15) . .
C1 C2 C61 125.5(13) . .
C3 C2 C61 118.8(14) . .
C4 C3 C2 123.1(16) . .
C3 C4 C5 118.9(15) . .
C4 C5 C6 121.0(16) . .
C1 C6 C5 118.4(14) . .
C1 C6 C31 122.1(13) . 2
C5 C6 C31 119.3(14) . 2
C12 C11 C16 118.7(14) . .
C12 C11 P1 122.0(12) . .
C16 C11 P1 119.0(12) . .
C11 C12 C13 120.6(17) . .
C12 C13 C14 120(2) . .
C15 C14 C13 119.4(19) . .
C14 C15 C16 119.1(18) . .
C15 C16 C11 121.8(17) . .
C22 C21 C26 119.4(15) . .
C22 C21 P1 122.2(14) . .
C26 C21 P1 118.2(14) . .
C21 C22 C23 120.8(19) . .
C24 C23 C22 121(2) . .
C25 C24 C23 119.1(19) . .
C24 C25 C26 122(2) . .
C25 C26 C21 117.7(18) . .
C6 C31 P1 108.7(10) 2 .
C42 C41 C46 118.3(15) . .
C42 C41 P2 120.2(12) . .
C46 C41 P2 121.4(13) . .
C41 C42 C43 119.9(16) . .
C44 C43 C42 120(2) . .
C45 C44 C43 119.7(19) . .
C44 C45 C46 122(2) . .
C45 C46 C41 120.6(19) . .
C52 C51 C56 118.1(15) . .
C52 C51 P2 119.9(13) . .
C56 C51 P2 121.4(13) . .
C53 C52 C51 118.3(18) . .
C54 C53 C52 124(2) . .
C53 C54 C55 120.1(18) . .
C56 C55 C54 117.8(19) . .
C55 C56 C51 121.9(19) . .
C2 C61 P2 116.7(10) . .
Cl2 C0 Cl1 112.7(17) . .

loop_
_geom_bond_atom_site_label_1
_geom_bond_atom_site_label_2
_geom_bond_distance
_geom_bond_site_symmetry_2
Ir1 C 2.047(12) .
Ir1 P2 2.294(3) .
Ir1 P1 2.297(4) .
Ir1 S1 2.439(4) .
Ir1 S1 2.446(3) 2
Ir1 Cl 2.563(4) .
Ir1 Ir1 3.1035(13) 2
S1 C1 1.817(14) .
S1 Ir1 2.446(3) 2
P1 C21 1.827(15) .
P1 C11 1.856(15) .
P1 C31 1.863(14) .
P2 C41 1.808(16) .
P2 C51 1.826(16) .
P2 C61 1.849(15) .
C O 1.20(2) .
C Ir1 2.047(12) 2
C1 C6 1.38(2) .
C1 C2 1.39(2) .
C2 C3 1.42(2) .
C2 C61 1.49(2) .
C3 C4 1.35(2) .
C4 C5 1.39(2) .
C5 C6 1.39(2) .
C6 C31 1.47(2) 2
C11 C12 1.32(2) .
C11 C16 1.39(2) .
C12 C13 1.39(2) .
C13 C14 1.39(3) .
C14 C15 1.34(3) .
C15 C16 1.38(2) .
C21 C22 1.32(3) .
C21 C26 1.42(2) .
C22 C23 1.40(2) .
C23 C24 1.34(3) .
C24 C25 1.34(3) .
C25 C26 1.38(2) .
C31 C6 1.47(2) 2
C41 C42 1.38(2) .
C41 C46 1.40(2) .
C42 C43 1.41(2) .
C43 C44 1.39(3) .
C44 C45 1.35(3) .
C45 C46 1.36(3) .
C51 C52 1.38(3) .
C51 C56 1.40(2) .
C52 C53 1.38(2) .
C53 C54 1.32(3) .
C54 C55 1.39(3) .
C55 C56 1.38(2) .
C0 Cl2 1.55(3) .
C0 Cl1 1.82(3) .
